data_7035489
loop_
_publ_author_name
'Yang, Wenxue'
'Zhao, Ke-Qing'
'Redshaw, Carl'
'Elsegood, Mark R. J.'

_publ_section_title
;
 Molybdenum complexes derived from the oxydianiline [(2-NH2C6H4)2O]:
 synthesis, characterization and \e-caprolactone ROP capability.
;
_journal_issue 29
_journal_name_full 'Dalton transactions (Cambridge, England : 2003)'
_journal_page_first 13133
_journal_page_last 13140
_journal_paper_doi 10.1039/c5dt01799h
_journal_volume 44
_journal_year 2015
_chemical_formula_moiety 'C16 H18 Cl2 Mo N2 O3'
_chemical_formula_sum 'C16 H18 Cl2 Mo N2 O3'
_chemical_formula_weight 453.16
_space_group_crystal_system orthorhombic
_space_group_IT_number 61
_space_group_name_Hall '-P 2ac 2ab'
_space_group_name_H-M_alt 'P b c a'
_symmetry_space_group_name_Hall '-P 2ac 2ab'
_symmetry_space_group_name_H-M 'P b c a'
_atom_sites_solution_hydrogens geom
_atom_sites_solution_primary iterative
_audit_creation_method SHELXL-2014/7
_audit_update_record
;
2015-04-22 deposited with the CCDC.
2015-06-18 downloaded from the CCDC.
;
_cell_angle_alpha 90
_cell_angle_beta 90
_cell_angle_gamma 90
_cell_formula_units_Z 16
_cell_length_a 14.6075(3)
_cell_length_b 15.3236(3)
_cell_length_c 32.3586(5)
_cell_measurement_reflns_used 12724
_cell_measurement_temperature 148(2)
_cell_measurement_theta_max 28.26
_cell_measurement_theta_min 3.033
_cell_volume 7243.1(2)
_computing_cell_refinement
;
CrysAlisPro, Agilent Technologies,
Version 1.171.36.28 (release 01-02-2013 CrysAlis171 .NET)
(compiled Feb  1 2013,16:14:44)
;
_computing_data_collection
;
CrysAlisPro, Agilent Technologies,
Version 1.171.36.28 (release 01-02-2013 CrysAlis171 .NET)
(compiled Feb  1 2013,16:14:44)
;
_computing_data_reduction
;
CrysAlisPro, Agilent Technologies,
Version 1.171.36.28 (release 01-02-2013 CrysAlis171 .NET)
(compiled Feb  1 2013,16:14:44)
;
_computing_molecular_graphics 'Bruker SHELXTL'
_computing_publication_material 'Bruker SHELXTL'
_computing_structure_refinement 'SHELXL-2014/7 (Sheldrick, 2014)'
_computing_structure_solution
;
Superflip (Palatinus & Chapuis, 2007;Palatinus & van der Lee, 2008;
Palatinus et al., 2012)
;
_diffrn_ambient_temperature 148(2)
_diffrn_measured_fraction_theta_full 0.998
_diffrn_measured_fraction_theta_max 0.910
_diffrn_measurement_device_type 'Xcalibur, Eos CCD'
_diffrn_measurement_method '\w scans'
_diffrn_radiation_monochromator graphite
_diffrn_radiation_type MoK\a
_diffrn_radiation_wavelength 0.71073
_diffrn_reflns_av_R_equivalents 0.0531
_diffrn_reflns_av_unetI/netI 0.0504
_diffrn_reflns_laue_measured_fraction_full 0.998
_diffrn_reflns_laue_measured_fraction_max 0.910
_diffrn_reflns_limit_h_max 18
_diffrn_reflns_limit_h_min -18
_diffrn_reflns_limit_k_max 20
_diffrn_reflns_limit_k_min -17
_diffrn_reflns_limit_l_max 43
_diffrn_reflns_limit_l_min -29
_diffrn_reflns_number 47115
_diffrn_reflns_point_group_measured_fraction_full 0.998
_diffrn_reflns_point_group_measured_fraction_max 0.910
_diffrn_reflns_theta_full 25.242
_diffrn_reflns_theta_max 29.139
_diffrn_reflns_theta_min 2.878
_diffrn_source 'Enhance (Mo) X-ray Source'
_exptl_absorpt_coefficient_mu 1.036
_exptl_absorpt_correction_T_max 1.000
_exptl_absorpt_correction_T_min 0.816
_exptl_absorpt_correction_type multi-scan
_exptl_absorpt_process_details
;
CrysAlisPro, Agilent Technologies,
Version 1.171.36.28 (release 01-02-2013 CrysAlis171 .NET)
(compiled Feb  1 2013,16:14:44)
Empirical absorption correction using spherical harmonics,
 implemented in SCALE3 ABSPACK scaling algorithm.
;
_exptl_crystal_colour red
_exptl_crystal_density_diffrn 1.662
_exptl_crystal_description block
_exptl_crystal_F_000 3648
_exptl_crystal_recrystallization_method 'From the mother liquor of trimethylsilyl chloride and 1,2-dimethoxyethane'
_exptl_crystal_size_max 0.300
_exptl_crystal_size_mid 0.200
_exptl_crystal_size_min 0.200
_refine_diff_density_max 0.681
_refine_diff_density_min -0.521
_refine_diff_density_rms 0.106
_refine_ls_extinction_method none
_refine_ls_goodness_of_fit_ref 1.046
_refine_ls_hydrogen_treatment constr
_refine_ls_matrix_type full
_refine_ls_number_parameters 437
_refine_ls_number_reflns 8867
_refine_ls_number_restraints 0
_refine_ls_restrained_S_all 1.046
_refine_ls_R_factor_all 0.0622
_refine_ls_R_factor_gt 0.0372
_refine_ls_shift/su_max 0.001
_refine_ls_shift/su_mean 0.000
_refine_ls_structure_factor_coef Fsqd
_refine_ls_weighting_details 'w=1/[\s^2^(Fo^2^)+(0.0241P)^2^+7.8279P] where P=(Fo^2^+2Fc^2^)/3'
_refine_ls_weighting_scheme calc
_refine_ls_wR_factor_gt 0.0692
_refine_ls_wR_factor_ref 0.0791
_reflns_Friedel_coverage 0.000
_reflns_number_gt 6660
_reflns_number_total 8867
_reflns_threshold_expression 'I > 2\s(I)'
_cod_data_source_file c5dt01799h2.cif
_cod_data_source_block 1
_cod_depositor_comments 'Adding full bibliography for 7035487--7035489.cif.'
_cod_database_code 7035489
_shelx_shelxl_version_number 2014/7
_shelx_space_group_comment
;
The symmetry employed for this shelxl refinement is uniquely defined
by the following loop, which should always be used as a source of
symmetry information in preference to the above space-group names.
They are only intended as comments.
;
_shelx_estimated_absorpt_t_min 0.746
_shelx_estimated_absorpt_t_max 0.820

loop_
_space_group_symop_operation_xyz
'x, y, z'
'-x+1/2, -y, z+1/2'
'x+1/2, -y+1/2, -z'
'-x, y+1/2, -z+1/2'
'-x, -y, -z'
'x-1/2, y, -z-1/2'
'-x-1/2, y-1/2, z'
'x, -y-1/2, z-1/2'

loop_
_atom_site_label
_atom_site_type_symbol
_atom_site_fract_x
_atom_site_fract_y
_atom_site_fract_z
_atom_site_U_iso_or_equiv
_atom_site_adp_type
_atom_site_occupancy
_atom_site_site_symmetry_order
_atom_site_calc_flag
_atom_site_refinement_flags_posn
_atom_site_refinement_flags_adp
Mo1 Mo 0.61293(2) 0.35274(2) 0.30607(2) 0.01791(7) Uani 1 1 d . .
Cl1 Cl 0.52643(6) 0.45162(5) 0.26378(2) 0.02756(18) Uani 1 1 d . .
Cl2 Cl 0.73955(6) 0.26913(5) 0.33209(2) 0.02825(18) Uani 1 1 d . .
N1 N 0.58158(17) 0.39508(16) 0.35385(8) 0.0217(6) Uani 1 1 d . .
C1 C 0.5336(2) 0.39263(19) 0.39071(9) 0.0192(6) Uani 1 1 d . .
C2 C 0.5730(2) 0.4237(2) 0.42743(10) 0.0277(7) Uani 1 1 d . .
H2 H 0.6307 0.4523 0.4268 0.033 Uiso 1 1 calc R U
C3 C 0.5272(3) 0.4124(2) 0.46451(10) 0.0331(9) Uani 1 1 d . .
H3 H 0.5546 0.4318 0.4895 0.040 Uiso 1 1 calc R U
C4 C 0.4422(3) 0.3733(2) 0.46544(10) 0.0332(8) Uani 1 1 d . .
H4 H 0.4121 0.3651 0.4912 0.040 Uiso 1 1 calc R U
C5 C 0.4001(2) 0.3459(2) 0.42911(9) 0.0260(7) Uani 1 1 d . .
H5 H 0.3404 0.3212 0.4297 0.031 Uiso 1 1 calc R U
C6 C 0.4465(2) 0.35516(19) 0.39201(9) 0.0197(6) Uani 1 1 d . .
O1 O 0.40521(14) 0.33119(13) 0.35473(6) 0.0200(4) Uani 1 1 d . .
N2 N 0.53825(17) 0.26430(15) 0.30188(7) 0.0194(5) Uani 1 1 d . .
C7 C 0.4701(2) 0.21089(19) 0.31733(9) 0.0190(6) Uani 1 1 d . .
C8 C 0.4044(2) 0.24322(19) 0.34543(9) 0.0185(6) Uani 1 1 d . .
C9 C 0.3383(2) 0.1883(2) 0.36165(9) 0.0232(7) Uani 1 1 d . .
H9 H 0.2937 0.2106 0.3802 0.028 Uiso 1 1 calc R U
C10 C 0.3372(2) 0.1005(2) 0.35080(10) 0.0258(7) Uani 1 1 d . .
H10 H 0.2926 0.0626 0.3624 0.031 Uiso 1 1 calc R U
C11 C 0.4009(2) 0.0680(2) 0.32325(10) 0.0248(7) Uani 1 1 d . .
H11 H 0.4000 0.0079 0.3160 0.030 Uiso 1 1 calc R U
C12 C 0.4659(2) 0.12264(19) 0.30613(9) 0.0227(7) Uani 1 1 d . .
H12 H 0.5083 0.1001 0.2866 0.027 Uiso 1 1 calc R U
C13 C 0.7238(3) 0.5420(2) 0.31400(12) 0.0419(10) Uani 1 1 d . .
H13A H 0.7835 0.5711 0.3132 0.063 Uiso 1 1 calc R U
H13B H 0.7039 0.5356 0.3428 0.063 Uiso 1 1 calc R U
H13C H 0.6789 0.5771 0.2988 0.063 Uiso 1 1 calc R U
O2 O 0.73114(15) 0.45725(13) 0.29522(6) 0.0260(5) Uani 1 1 d . .
C14 C 0.7627(2) 0.4639(2) 0.25316(10) 0.0319(8) Uani 1 1 d . .
H14A H 0.8215 0.4959 0.2521 0.038 Uiso 1 1 calc R U
H14B H 0.7173 0.4959 0.2362 0.038 Uiso 1 1 calc R U
C15 C 0.7748(2) 0.3733(2) 0.23688(10) 0.0305(8) Uani 1 1 d . .
H15A H 0.7897 0.3753 0.2070 0.037 Uiso 1 1 calc R U
H15B H 0.8258 0.3440 0.2515 0.037 Uiso 1 1 calc R U
O3 O 0.69120(14) 0.32587(14) 0.24323(6) 0.0240(5) Uani 1 1 d . .
C16 C 0.6994(2) 0.2381(2) 0.22825(10) 0.0341(8) Uani 1 1 d . .
H16A H 0.7070 0.2390 0.1982 0.051 Uiso 1 1 calc R U
H16B H 0.6440 0.2053 0.2354 0.051 Uiso 1 1 calc R U
H16C H 0.7527 0.2102 0.2410 0.051 Uiso 1 1 calc R U
Mo2 Mo 0.43244(2) 0.75867(2) 0.41408(2) 0.01865(7) Uani 1 1 d . .
Cl3 Cl 0.33111(5) 0.85905(5) 0.37998(2) 0.02445(17) Uani 1 1 d . .
Cl4 Cl 0.56564(6) 0.66912(5) 0.42409(2) 0.03002(18) Uani 1 1 d . .
N3 N 0.44186(17) 0.81372(16) 0.46103(8) 0.0232(6) Uani 1 1 d . .
C17 C 0.4238(2) 0.82420(19) 0.50278(9) 0.0203(6) Uani 1 1 d . .
C18 C 0.4891(2) 0.8622(2) 0.52878(10) 0.0256(7) Uani 1 1 d . .
H18 H 0.5450 0.8833 0.5176 0.031 Uiso 1 1 calc R U
C19 C 0.4723(2) 0.8691(2) 0.57083(10) 0.0278(7) Uani 1 1 d . .
H19 H 0.5175 0.8933 0.5885 0.033 Uiso 1 1 calc R U
C20 C 0.3902(2) 0.8408(2) 0.58697(10) 0.0288(7) Uani 1 1 d . .
H20 H 0.3791 0.8459 0.6158 0.035 Uiso 1 1 calc R U
C21 C 0.3235(2) 0.8049(2) 0.56154(9) 0.0257(7) Uani 1 1 d . .
H21 H 0.2667 0.7864 0.5728 0.031 Uiso 1 1 calc R U
C22 C 0.3404(2) 0.79616(18) 0.51987(9) 0.0193(6) Uani 1 1 d . .
O4 O 0.27278(13) 0.76499(13) 0.49328(6) 0.0198(4) Uani 1 1 d . .
N4 N 0.35212(17) 0.67852(15) 0.42677(7) 0.0207(5) Uani 1 1 d . .
C23 C 0.2993(2) 0.63337(18) 0.45484(9) 0.0187(6) Uani 1 1 d . .
C24 C 0.2631(2) 0.67444(18) 0.49001(9) 0.0190(6) Uani 1 1 d . .
C25 C 0.2147(2) 0.6277(2) 0.51923(9) 0.0239(7) Uani 1 1 d . .
H25 H 0.1898 0.6563 0.5427 0.029 Uiso 1 1 calc R U
C26 C 0.2028(2) 0.5384(2) 0.51390(10) 0.0281(7) Uani 1 1 d . .
H26 H 0.1715 0.5056 0.5344 0.034 Uiso 1 1 calc R U
C27 C 0.2359(2) 0.4967(2) 0.47895(10) 0.0276(7) Uani 1 1 d . .
H27 H 0.2260 0.4359 0.4752 0.033 Uiso 1 1 calc R U
C28 C 0.2836(2) 0.54377(19) 0.44958(10) 0.0246(7) Uani 1 1 d . .
H28 H 0.3059 0.5152 0.4256 0.030 Uiso 1 1 calc R U
C29 C 0.5604(3) 0.9274(2) 0.38722(11) 0.0356(9) Uani 1 1 d . .
H29A H 0.6216 0.9422 0.3770 0.053 Uiso 1 1 calc R U
H29B H 0.5591 0.9332 0.4174 0.053 Uiso 1 1 calc R U
H29C H 0.5153 0.9669 0.3749 0.053 Uiso 1 1 calc R U
O5 O 0.53904(14) 0.83968(13) 0.37610(6) 0.0235(5) Uani 1 1 d . .
C30 C 0.5323(2) 0.8278(2) 0.33199(9) 0.0284(7) Uani 1 1 d . .
H30A H 0.5867 0.8528 0.3181 0.034 Uiso 1 1 calc R U
H30B H 0.4770 0.8573 0.3212 0.034 Uiso 1 1 calc R U
C31 C 0.5269(2) 0.7320(2) 0.32418(10) 0.0287(7) Uani 1 1 d . .
H31A H 0.5203 0.7206 0.2942 0.034 Uiso 1 1 calc R U
H31B H 0.5834 0.7029 0.3340 0.034 Uiso 1 1 calc R U
O6 O 0.44844(14) 0.69911(13) 0.34624(6) 0.0229(5) Uani 1 1 d . .
C32 C 0.4397(2) 0.6057(2) 0.34120(11) 0.0334(8) Uani 1 1 d . .
H32A H 0.4378 0.5914 0.3117 0.050 Uiso 1 1 calc R U
H32B H 0.3831 0.5858 0.3545 0.050 Uiso 1 1 calc R U
H32C H 0.4923 0.5766 0.3540 0.050 Uiso 1 1 calc R U

loop_
_atom_site_aniso_label
_atom_site_aniso_U_11
_atom_site_aniso_U_22
_atom_site_aniso_U_33
_atom_site_aniso_U_23
_atom_site_aniso_U_13
_atom_site_aniso_U_12
Mo1 0.01862(14) 0.01821(13) 0.01690(13) -0.00071(10) 0.00220(10) -0.00054(10)
Cl1 0.0271(4) 0.0302(4) 0.0254(4) 0.0046(3) 0.0009(3) 0.0073(3)
Cl2 0.0258(4) 0.0290(4) 0.0299(4) 0.0068(3) 0.0003(3) 0.0051(3)
N1 0.0235(15) 0.0188(13) 0.0228(14) -0.0020(11) -0.0008(11) 0.0008(10)
C1 0.0274(17) 0.0169(15) 0.0134(14) -0.0018(11) -0.0027(12) 0.0076(12)
C2 0.033(2) 0.0267(18) 0.0234(17) -0.0084(14) -0.0064(14) 0.0111(14)
C3 0.048(2) 0.037(2) 0.0135(16) -0.0072(14) -0.0082(15) 0.0199(17)
C4 0.046(2) 0.037(2) 0.0169(16) 0.0013(14) 0.0052(15) 0.0190(16)
C5 0.0320(19) 0.0267(18) 0.0194(16) 0.0005(13) 0.0080(13) 0.0065(13)
C6 0.0266(17) 0.0172(15) 0.0151(14) 0.0004(12) -0.0021(12) 0.0095(12)
O1 0.0229(12) 0.0200(11) 0.0171(10) -0.0005(8) -0.0010(8) 0.0034(8)
N2 0.0231(14) 0.0185(13) 0.0165(13) -0.0029(10) 0.0033(10) 0.0014(10)
C7 0.0219(17) 0.0205(16) 0.0146(14) -0.0008(12) -0.0025(12) -0.0003(12)
C8 0.0173(15) 0.0223(16) 0.0160(14) 0.0010(12) -0.0035(11) 0.0017(11)
C9 0.0214(17) 0.0288(18) 0.0195(16) 0.0028(13) 0.0027(13) 0.0015(13)
C10 0.0233(18) 0.0278(18) 0.0263(17) 0.0071(14) -0.0036(13) -0.0056(13)
C11 0.0297(19) 0.0201(17) 0.0248(17) -0.0012(13) -0.0066(14) -0.0028(13)
C12 0.0225(17) 0.0236(17) 0.0220(16) -0.0023(13) -0.0006(13) -0.0015(12)
C13 0.050(3) 0.0230(19) 0.053(2) -0.0077(17) 0.0043(19) -0.0099(16)
O2 0.0273(13) 0.0224(12) 0.0282(12) 0.0007(9) 0.0030(10) -0.0036(9)
C14 0.0254(19) 0.038(2) 0.0323(19) 0.0112(16) 0.0052(15) -0.0053(14)
C15 0.0217(18) 0.043(2) 0.0263(18) 0.0014(15) 0.0084(14) -0.0018(14)
O3 0.0225(12) 0.0291(12) 0.0204(11) -0.0024(9) 0.0051(9) 0.0007(9)
C16 0.032(2) 0.041(2) 0.0291(18) -0.0133(16) 0.0039(15) 0.0043(16)
Mo2 0.02133(14) 0.01905(14) 0.01557(13) 0.00021(10) 0.00110(10) -0.00261(10)
Cl3 0.0236(4) 0.0217(4) 0.0281(4) 0.0026(3) 0.0026(3) 0.0020(3)
Cl4 0.0298(5) 0.0332(5) 0.0270(4) 0.0054(3) -0.0046(3) 0.0063(3)
N3 0.0251(15) 0.0235(14) 0.0209(14) -0.0011(11) 0.0022(11) -0.0039(11)
C17 0.0218(17) 0.0187(15) 0.0203(15) 0.0003(12) -0.0006(12) 0.0031(12)
C18 0.0216(17) 0.0258(18) 0.0294(18) -0.0044(14) -0.0026(13) 0.0019(13)
C19 0.032(2) 0.0262(18) 0.0249(17) -0.0084(14) -0.0110(15) 0.0089(14)
C20 0.042(2) 0.0272(18) 0.0169(16) -0.0012(13) -0.0008(15) 0.0022(15)
C21 0.0314(19) 0.0222(17) 0.0235(17) 0.0009(13) 0.0039(14) 0.0018(13)
C22 0.0245(17) 0.0151(15) 0.0182(15) 0.0006(12) -0.0033(12) 0.0039(12)
O4 0.0180(11) 0.0186(11) 0.0227(11) -0.0004(9) -0.0012(8) 0.0000(8)
N4 0.0257(15) 0.0173(13) 0.0190(13) 0.0003(10) 0.0004(11) 0.0012(10)
C23 0.0171(15) 0.0195(15) 0.0194(15) 0.0038(12) -0.0028(12) -0.0029(11)
C24 0.0170(16) 0.0179(15) 0.0223(15) 0.0007(12) -0.0042(12) -0.0008(11)
C25 0.0194(17) 0.0288(18) 0.0235(16) 0.0025(13) 0.0036(13) 0.0003(13)
C26 0.0267(19) 0.0254(18) 0.0323(18) 0.0089(14) 0.0040(14) -0.0036(14)
C27 0.030(2) 0.0173(16) 0.0354(19) 0.0036(14) 0.0033(15) -0.0037(13)
C28 0.0273(18) 0.0200(16) 0.0265(17) 0.0016(13) -0.0007(14) -0.0009(13)
C29 0.041(2) 0.028(2) 0.038(2) 0.0052(16) -0.0097(17) -0.0136(15)
O5 0.0251(12) 0.0227(12) 0.0226(11) 0.0041(9) 0.0012(9) -0.0046(9)
C30 0.0308(19) 0.0329(19) 0.0216(17) 0.0073(14) 0.0052(14) -0.0002(14)
C31 0.0271(19) 0.035(2) 0.0239(17) -0.0011(14) 0.0081(14) 0.0027(14)
O6 0.0269(13) 0.0223(12) 0.0195(11) -0.0027(9) 0.0028(9) 0.0008(9)
C32 0.040(2) 0.0244(19) 0.036(2) -0.0114(15) 0.0024(16) 0.0005(15)

loop_
_atom_type_symbol
_atom_type_description
_atom_type_scat_dispersion_real
_atom_type_scat_dispersion_imag
_atom_type_scat_source
C C 0.0033 0.0016 'International Tables Vol C Tables 4.2.6.8 and 6.1.1.4'
H H 0.0000 0.0000 'International Tables Vol C Tables 4.2.6.8 and 6.1.1.4'
Cl Cl 0.1484 0.1585 'International Tables Vol C Tables 4.2.6.8 and 6.1.1.4'
Mo Mo -1.6832 0.6857 'International Tables Vol C Tables 4.2.6.8 and 6.1.1.4'
N N 0.0061 0.0033 'International Tables Vol C Tables 4.2.6.8 and 6.1.1.4'
O O 0.0106 0.0060 'International Tables Vol C Tables 4.2.6.8 and 6.1.1.4'

loop_
_geom_angle_atom_site_label_1
_geom_angle_atom_site_label_2
_geom_angle_atom_site_label_3
_geom_angle
N1 Mo1 N2 101.21(11)
N1 Mo1 O3 162.86(10)
N2 Mo1 O3 95.74(9)
N1 Mo1 O2 94.08(10)
N2 Mo1 O2 164.63(9)
O3 Mo1 O2 68.92(7)
N1 Mo1 Cl1 97.63(8)
N2 Mo1 Cl1 96.71(8)
O3 Mo1 Cl1 82.78(5)
O2 Mo1 Cl1 82.71(6)
N1 Mo1 Cl2 95.18(9)
N2 Mo1 Cl2 95.42(8)
O3 Mo1 Cl2 80.60(5)
O2 Mo1 Cl2 81.49(6)
Cl1 Mo1 Cl2 160.30(3)
C1 N1 Mo1 152.9(2)
N1 C1 C6 119.9(3)
N1 C1 C2 120.9(3)
C6 C1 C2 119.2(3)
C3 C2 C1 119.5(3)
C3 C2 H2 120.2
C1 C2 H2 120.2
C4 C3 C2 120.6(3)
C4 C3 H3 119.7
C2 C3 H3 119.7
C3 C4 C5 120.7(3)
C3 C4 H4 119.6
C5 C4 H4 119.6
C6 C5 C4 119.0(3)
C6 C5 H5 120.5
C4 C5 H5 120.5
C5 C6 C1 120.9(3)
C5 C6 O1 120.6(3)
C1 C6 O1 118.4(3)
C8 O1 C6 116.6(2)
C7 N2 Mo1 151.9(2)
N2 C7 C12 120.6(3)
N2 C7 C8 121.0(3)
C12 C7 C8 118.4(3)
O1 C8 C9 121.1(3)
O1 C8 C7 118.5(3)
C9 C8 C7 120.3(3)
C8 C9 C10 120.0(3)
C8 C9 H9 120.0
C10 C9 H9 120.0
C11 C10 C9 120.2(3)
C11 C10 H10 119.9
C9 C10 H10 119.9
C10 C11 C12 120.3(3)
C10 C11 H11 119.9
C12 C11 H11 119.9
C11 C12 C7 120.7(3)
C11 C12 H12 119.6
C7 C12 H12 119.6
O2 C13 H13A 109.5
O2 C13 H13B 109.5
H13A C13 H13B 109.5
O2 C13 H13C 109.5
H13A C13 H13C 109.5
H13B C13 H13C 109.5
C13 O2 C14 111.1(2)
C13 O2 Mo1 119.4(2)
C14 O2 Mo1 114.75(18)
O2 C14 C15 107.8(3)
O2 C14 H14A 110.2
C15 C14 H14A 110.2
O2 C14 H14B 110.2
C15 C14 H14B 110.2
H14A C14 H14B 108.5
O3 C15 C14 108.6(3)
O3 C15 H15A 110.0
C14 C15 H15A 110.0
O3 C15 H15B 110.0
C14 C15 H15B 110.0
H15A C15 H15B 108.4
C16 O3 C15 110.8(2)
C16 O3 Mo1 119.56(18)
C15 O3 Mo1 116.45(17)
O3 C16 H16A 109.5
O3 C16 H16B 109.5
H16A C16 H16B 109.5
O3 C16 H16C 109.5
H16A C16 H16C 109.5
H16B C16 H16C 109.5
N3 Mo2 N4 100.85(11)
N3 Mo2 O5 98.54(10)
N4 Mo2 O5 160.56(9)
N3 Mo2 O6 167.98(10)
N4 Mo2 O6 90.75(9)
O5 Mo2 O6 69.81(7)
N3 Mo2 Cl4 95.45(9)
N4 Mo2 Cl4 96.35(8)
O5 Mo2 Cl4 80.50(6)
O6 Mo2 Cl4 80.01(5)
N3 Mo2 Cl3 97.99(9)
N4 Mo2 Cl3 98.29(8)
O5 Mo2 Cl3 80.17(6)
O6 Mo2 Cl3 83.28(5)
Cl4 Mo2 Cl3 157.86(3)
C17 N3 Mo2 153.0(2)
N3 C17 C18 120.3(3)
N3 C17 C22 120.9(3)
C18 C17 C22 118.8(3)
C19 C18 C17 120.1(3)
C19 C18 H18 119.9
C17 C18 H18 119.9
C20 C19 C18 120.1(3)
C20 C19 H19 119.9
C18 C19 H19 119.9
C19 C20 C21 120.7(3)
C19 C20 H20 119.6
C21 C20 H20 119.7
C22 C21 C20 119.5(3)
C22 C21 H21 120.2
C20 C21 H21 120.2
C21 C22 O4 120.7(3)
C21 C22 C17 120.7(3)
O4 C22 C17 118.4(3)
C22 O4 C24 117.3(2)
C23 N4 Mo2 152.1(2)
N4 C23 C28 120.2(3)
N4 C23 C24 121.3(3)
C28 C23 C24 118.4(3)
C25 C24 O4 121.0(3)
C25 C24 C23 121.0(3)
O4 C24 C23 117.9(2)
C24 C25 C26 119.3(3)
C24 C25 H25 120.3
C26 C25 H25 120.3
C27 C26 C25 120.8(3)
C27 C26 H26 119.6
C25 C26 H26 119.6
C28 C27 C26 119.8(3)
C28 C27 H27 120.1
C26 C27 H27 120.1
C27 C28 C23 120.7(3)
C27 C28 H28 119.7
C23 C28 H28 119.7
O5 C29 H29A 109.5
O5 C29 H29B 109.5
H29A C29 H29B 109.5
O5 C29 H29C 109.5
H29A C29 H29C 109.5
H29B C29 H29C 109.5
C29 O5 C30 112.6(2)
C29 O5 Mo2 120.87(19)
C30 O5 Mo2 114.05(18)
O5 C30 C31 107.2(2)
O5 C30 H30A 110.3
C31 C30 H30A 110.3
O5 C30 H30B 110.3
C31 C30 H30B 110.3
H30A C30 H30B 108.5
O6 C31 C30 107.6(2)
O6 C31 H31A 110.2
C30 C31 H31A 110.2
O6 C31 H31B 110.2
C30 C31 H31B 110.2
H31A C31 H31B 108.5
C31 O6 C32 111.1(2)
C31 O6 Mo2 113.53(18)
C32 O6 Mo2 118.23(18)
O6 C32 H32A 109.5
O6 C32 H32B 109.5
H32A C32 H32B 109.5
O6 C32 H32C 109.5
H32A C32 H32C 109.5
H32B C32 H32C 109.5

loop_
_geom_bond_atom_site_label_1
_geom_bond_atom_site_label_2
_geom_bond_distance
Mo1 N1 1.738(2)
Mo1 N2 1.745(2)
Mo1 O3 2.369(2)
Mo1 O2 2.381(2)
Mo1 Cl1 2.4012(8)
Mo1 Cl2 2.4024(8)
N1 C1 1.384(4)
C1 C6 1.397(4)
C1 C2 1.403(4)
C2 C3 1.385(5)
C2 H2 0.9500
C3 C4 1.379(5)
C3 H3 0.9500
C4 C5 1.392(5)
C4 H4 0.9500
C5 C6 1.386(4)
C5 H5 0.9500
C6 O1 1.398(3)
O1 C8 1.381(3)
N2 C7 1.382(4)
C7 C12 1.401(4)
C7 C8 1.412(4)
C8 C9 1.385(4)
C9 C10 1.391(4)
C9 H9 0.9500
C10 C11 1.381(4)
C10 H10 0.9500
C11 C12 1.382(4)
C11 H11 0.9500
C12 H12 0.9500
C13 O2 1.438(4)
C13 H13A 0.9800
C13 H13B 0.9800
C13 H13C 0.9800
O2 C14 1.440(4)
C14 C15 1.495(5)
C14 H14A 0.9900
C14 H14B 0.9900
C15 O3 1.436(4)
C15 H15A 0.9900
C15 H15B 0.9900
O3 C16 1.434(4)
C16 H16A 0.9800
C16 H16B 0.9800
C16 H16C 0.9800
Mo2 N3 1.743(2)
Mo2 N4 1.748(2)
Mo2 O5 2.340(2)
Mo2 O6 2.389(2)
Mo2 Cl4 2.4029(8)
Mo2 Cl3 2.4030(8)
N3 C17 1.386(4)
C17 C18 1.399(4)
C17 C22 1.405(4)
C18 C19 1.387(4)
C18 H18 0.9500
C19 C20 1.378(5)
C19 H19 0.9500
C20 C21 1.389(4)
C20 H20 0.9500
C21 C22 1.377(4)
C21 H21 0.9500
C22 O4 1.394(3)
O4 C24 1.399(3)
N4 C23 1.378(4)
C23 C28 1.402(4)
C23 C24 1.404(4)
C24 C25 1.382(4)
C25 C26 1.390(4)
C25 H25 0.9500
C26 C27 1.387(4)
C26 H26 0.9500
C27 C28 1.381(4)
C27 H27 0.9500
C28 H28 0.9500
C29 O5 1.426(4)
C29 H29A 0.9800
C29 H29B 0.9800
C29 H29C 0.9800
O5 C30 1.442(4)
C30 C31 1.491(4)
C30 H30A 0.9900
C30 H30B 0.9900
C31 O6 1.442(4)
C31 H31A 0.9900
C31 H31B 0.9900
O6 C32 1.447(4)
C32 H32A 0.9800
C32 H32B 0.9800
C32 H32C 0.9800

loop_
_geom_torsion_atom_site_label_1
_geom_torsion_atom_site_label_2
_geom_torsion_atom_site_label_3
_geom_torsion_atom_site_label_4
_geom_torsion
N2 Mo1 N1 C1 7.5(5)
O3 Mo1 N1 C1 -163.8(3)
O2 Mo1 N1 C1 -170.9(5)
Cl1 Mo1 N1 C1 105.9(5)
Cl2 Mo1 N1 C1 -89.1(5)
Mo1 N1 C1 C6 -33.4(6)
Mo1 N1 C1 C2 143.6(4)
N1 C1 C2 C3 -173.5(3)
C6 C1 C2 C3 3.5(4)
C1 C2 C3 C4 -2.0(5)
C2 C3 C4 C5 -1.1(5)
C3 C4 C5 C6 2.6(5)
C4 C5 C6 C1 -1.0(5)
C4 C5 C6 O1 -177.7(3)
N1 C1 C6 C5 175.0(3)
C2 C1 C6 C5 -2.1(4)
N1 C1 C6 O1 -8.2(4)
C2 C1 C6 O1 174.8(2)
C5 C6 O1 C8 -79.2(3)
C1 C6 O1 C8 103.9(3)
N1 Mo1 N2 C7 -2.9(5)
O3 Mo1 N2 C7 174.5(4)
O2 Mo1 N2 C7 171.0(3)
Cl1 Mo1 N2 C7 -102.1(5)
Cl2 Mo1 N2 C7 93.5(5)
Mo1 N2 C7 C12 -149.0(4)
Mo1 N2 C7 C8 29.6(6)
C6 O1 C8 C9 82.7(3)
C6 O1 C8 C7 -100.3(3)
N2 C7 C8 O1 5.0(4)
C12 C7 C8 O1 -176.4(3)
N2 C7 C8 C9 -178.0(3)
C12 C7 C8 C9 0.6(4)
O1 C8 C9 C10 178.0(3)
C7 C8 C9 C10 1.0(4)
C8 C9 C10 C11 -1.2(5)
C9 C10 C11 C12 -0.2(5)
C10 C11 C12 C7 1.9(5)
N2 C7 C12 C11 176.5(3)
C8 C7 C12 C11 -2.1(4)
C13 O2 C14 C15 176.0(3)
Mo1 O2 C14 C15 -44.8(3)
O2 C14 C15 O3 53.3(3)
C14 C15 O3 C16 -179.8(3)
C14 C15 O3 Mo1 -38.6(3)
N4 Mo2 N3 C17 7.0(5)
O5 Mo2 N3 C17 -171.7(5)
O6 Mo2 N3 C17 -157.7(4)
Cl4 Mo2 N3 C17 -90.6(5)
Cl3 Mo2 N3 C17 107.1(5)
Mo2 N3 C17 C18 147.2(4)
Mo2 N3 C17 C22 -32.1(7)
N3 C17 C18 C19 -177.2(3)
C22 C17 C18 C19 2.1(4)
C17 C18 C19 C20 -1.8(5)
C18 C19 C20 C21 0.2(5)
C19 C20 C21 C22 1.0(5)
C20 C21 C22 O4 -176.3(3)
C20 C21 C22 C17 -0.8(5)
N3 C17 C22 C21 178.5(3)
C18 C17 C22 C21 -0.8(4)
N3 C17 C22 O4 -5.9(4)
C18 C17 C22 O4 174.8(3)
C21 C22 O4 C24 -83.8(3)
C17 C22 O4 C24 100.5(3)
N3 Mo2 N4 C23 -9.3(5)
O5 Mo2 N4 C23 166.9(3)
O6 Mo2 N4 C23 167.6(5)
Cl4 Mo2 N4 C23 87.5(5)
Cl3 Mo2 N4 C23 -109.1(5)
Mo2 N4 C23 C28 -143.4(4)
Mo2 N4 C23 C24 34.0(6)
C22 O4 C24 C25 81.1(3)
C22 O4 C24 C23 -102.7(3)
N4 C23 C24 C25 -176.2(3)
C28 C23 C24 C25 1.3(4)
N4 C23 C24 O4 7.6(4)
C28 C23 C24 O4 -174.9(3)
O4 C24 C25 C26 176.9(3)
C23 C24 C25 C26 0.9(5)
C24 C25 C26 C27 -2.4(5)
C25 C26 C27 C28 1.8(5)
C26 C27 C28 C23 0.4(5)
N4 C23 C28 C27 175.6(3)
C24 C23 C28 C27 -1.9(4)
C29 O5 C30 C31 169.9(3)
Mo2 O5 C30 C31 -47.6(3)
O5 C30 C31 O6 58.1(3)
C30 C31 O6 C32 -178.4(3)
C30 C31 O6 Mo2 -42.2(3)
